data_4113638
loop_
_publ_author_name
'Ivor Bull'
'Philip Lightfoot'
'Luis A. Villaescusa'
'Lucy M. Bull'
'Richard K. B. Gover'
'John S. O. Evans'
'Russell E. Morris'

_publ_section_title
;
 An X-ray Diffraction and MAS NMR Study of the Thermal Expansion
 Properties of Calcined Siliceous Ferrierite
;
_journal_name_full 'Journal of the American Chemical Society'
_journal_page_first 4342
_journal_page_last 4349
_journal_paper_doi 10.1021/ja0292400
_journal_volume 125
_journal_year 2003
_chemical_formula_sum 'O72 Si36'
_chemical_formula_weight 2163.24
_chemical_name_systematic
;
 ?
;
_space_group_IT_number 71
_symmetry_cell_setting orthorhombic
_symmetry_space_group_name_Hall '-I 2 2'
_symmetry_space_group_name_H-M 'I m m m'
_atom_sites_solution_hydrogens geom
_atom_sites_solution_primary direct
_atom_sites_solution_secondary difmap
_audit_conform_dict_location ftp://ftp.iucr.org/pub/cif_core.dic
_audit_conform_dict_name cif_core.dic
_audit_conform_dict_version 2.2
_audit_creation_date 2002-08-30T15:37:25-00:00
_audit_creation_method 'WinGX routine CIF_UPDATE'
_cell_angle_alpha 90
_cell_angle_beta 90
_cell_angle_gamma 90
_cell_formula_units_Z 1
_cell_length_a 7.428(5)
_cell_length_b 14.065(8)
_cell_length_c 18.765(12)
_cell_measurement_temperature 436(2)
_cell_volume 1960(2)
_computing_structure_refinement 'SHELXL-97 (Sheldrick, 1997)'
_diffrn_ambient_temperature 436(2)
_diffrn_measured_fraction_theta_full 0.689
_diffrn_measured_fraction_theta_max 0.689
_diffrn_radiation_monochromator silicon
_diffrn_radiation_wavelength 0.6883
_diffrn_reflns_av_R_equivalents 0.0809
_diffrn_reflns_av_unetI/netI 0.0653
_diffrn_reflns_limit_h_max 10
_diffrn_reflns_limit_h_min -10
_diffrn_reflns_limit_k_max 2
_diffrn_reflns_limit_k_min -19
_diffrn_reflns_limit_l_max 20
_diffrn_reflns_limit_l_min -21
_diffrn_reflns_number 4012
_diffrn_reflns_theta_full 29.25
_diffrn_reflns_theta_max 29.25
_diffrn_reflns_theta_min 2.81
_exptl_absorpt_coefficient_mu 0.689
_exptl_absorpt_correction_type none
_exptl_crystal_density_diffrn 1.832
_exptl_crystal_F_000 1080
_refine_diff_density_max 0.863
_refine_diff_density_min -1.064
_refine_diff_density_rms 0.203
_refine_ls_extinction_method none
_refine_ls_goodness_of_fit_ref 0.967
_refine_ls_hydrogen_treatment mixed
_refine_ls_matrix_type full
_refine_ls_number_parameters 76
_refine_ls_number_reflns 1156
_refine_ls_number_restraints 0
_refine_ls_restrained_S_all 0.967
_refine_ls_R_factor_all 0.0962
_refine_ls_R_factor_gt 0.075
_refine_ls_shift/su_max 0.010
_refine_ls_shift/su_mean 0.006
_refine_ls_structure_factor_coef Fsqd
_refine_ls_weighting_details 'calc w=1/[\s^2^(Fo^2^)+(0.1456P)^2^+0.0000P] where P=(Fo^2^+2Fc^2^)/3'
_refine_ls_weighting_scheme calc
_refine_ls_wR_factor_gt 0.1828
_refine_ls_wR_factor_ref 0.1945
_reflns_number_gt 847
_reflns_number_total 1156
_reflns_threshold_expression >2sigma(I)
_cod_data_source_file ja0292400si20030117_034921.cif
_cod_data_source_block 436
_cod_database_code 4113638

loop_
_symmetry_equiv_pos_as_xyz
'x, y, z'
'-x, -y, z'
'x, -y, -z'
'-x, y, -z'
'x+1/2, y+1/2, z+1/2'
'-x+1/2, -y+1/2, z+1/2'
'x+1/2, -y+1/2, -z+1/2'
'-x+1/2, y+1/2, -z+1/2'
'-x, -y, -z'
'x, y, -z'
'-x, y, z'
'x, -y, z'
'-x+1/2, -y+1/2, -z+1/2'
'x+1/2, y+1/2, -z+1/2'
'-x+1/2, y+1/2, z+1/2'
'x+1/2, -y+1/2, z+1/2'

loop_
_atom_site_label
_atom_site_type_symbol
_atom_site_fract_x
_atom_site_fract_y
_atom_site_fract_z
_atom_site_U_iso_or_equiv
_atom_site_adp_type
_atom_site_occupancy
_atom_site_symmetry_multiplicity
_atom_site_calc_flag
_atom_site_refinement_flags
Si1 Si 0 0.29916(9) 0.08373(11) 0.0154(5) Uani 1 2 d S
Si2 Si 0.29333(16) 0.20207(7) 0.17562(8) 0.0179(4) Uani 1 1 d .
Si3 Si 0 0.5 0.15357(17) 0.0173(6) Uani 1 4 d S
Si4 Si 0.2066(2) 0 0.22707(12) 0.0204(5) Uani 1 2 d S
O1 O 0.5 0.2175(4) 0.1556(4) 0.0385(16) Uani 1 2 d S
O2 O 0.2496(6) 0.0912(2) 0.1803(2) 0.0417(12) Uani 1 1 d .
O3 O 0 0.2890(5) 0 0.034(2) Uani 1 4 d S
O4 O 0 0 0.2502(5) 0.040(2) Uani 1 4 d S
O5 O 0.1754(5) 0.2495(3) 0.1144(3) 0.0416(12) Uani 1 1 d .
O6 O 0 0.4088(3) 0.1053(3) 0.0427(18) Uani 1 2 d S
O7 O 0.1752(9) 0.5 0.2023(4) 0.0506(18) Uani 1 2 d S
O8 O 0.25 0.25 0.25 0.0562(19) Uani 1 2 d S

loop_
_atom_site_aniso_label
_atom_site_aniso_U_11
_atom_site_aniso_U_22
_atom_site_aniso_U_33
_atom_site_aniso_U_23
_atom_site_aniso_U_13
_atom_site_aniso_U_12
Si1 0.0199(8) 0.0171(7) 0.0091(13) 0.0002(5) 0 0
Si2 0.0174(6) 0.0196(5) 0.0166(10) 0.0020(4) 0.0006(6) 0.0010(4)
Si3 0.0197(11) 0.0170(9) 0.0151(18) 0 0 0
Si4 0.0185(8) 0.0177(7) 0.0248(15) 0 -0.0017(9) 0
O1 0.019(2) 0.050(3) 0.046(5) 0.013(3) 0 0
O2 0.060(3) 0.0234(14) 0.042(3) 0.0061(14) 0.011(3) -0.0081(16)
O3 0.052(5) 0.051(4) 0.000(5) 0 0 0
O4 0.026(4) 0.059(5) 0.035(7) 0 0 0
O5 0.029(2) 0.056(2) 0.039(4) 0.0139(18) -0.010(2) 0.0098(17)
O6 0.068(4) 0.024(2) 0.037(5) -0.013(2) 0 0
O7 0.036(3) 0.072(4) 0.044(6) 0 -0.023(4) 0
O8 0.077(5) 0.063(4) 0.028(5) -0.021(3) 0.017(4) 0.002(3)

loop_
_atom_type_symbol
_atom_type_description
_atom_type_scat_dispersion_real
_atom_type_scat_dispersion_imag
_atom_type_scat_source
O O 0.0106 0.006 'International Tables Vol C Tables 4.2.6.8 and 6.1.1.4'
Si Si 0.0817 0.0704 'International Tables Vol C Tables 4.2.6.8 and 6.1.1.4'

loop_
_geom_angle_atom_site_label_1
_geom_angle_atom_site_label_2
_geom_angle_atom_site_label_3
_geom_angle
_geom_angle_site_symmetry_1
_geom_angle_site_symmetry_3
O3 Si1 O5 108.7(2) . 11
O3 Si1 O5 108.7(2) . .
O5 Si1 O5 110.4(3) 11 .
O3 Si1 O6 109.9(4) . .
O5 Si1 O6 109.5(2) 11 .
O5 Si1 O6 109.5(2) . .
O8 Si2 O5 110.25(18) . .
O8 Si2 O2 109.01(17) . .
O5 Si2 O2 109.7(2) . .
O8 Si2 O1 110.2(3) . .
O5 Si2 O1 107.6(3) . .
O2 Si2 O1 110.0(3) . .
O6 Si3 O6 109.5(5) . 2_565
O6 Si3 O7 109.38(19) . .
O6 Si3 O7 109.38(19) 2_565 .
O6 Si3 O7 109.38(19) . 2_565
O6 Si3 O7 109.38(19) 2_565 2_565
O7 Si3 O7 109.8(6) . 2_565
O2 Si4 O2 107.9(3) . 12
O2 Si4 O7 110.4(2) . 13
O2 Si4 O7 110.4(2) 12 13
O2 Si4 O4 110.1(3) . .
O2 Si4 O4 110.1(3) 12 .
O7 Si4 O4 107.7(5) 13 .
Si2 O1 Si2 148.4(5) 11_655 .
Si4 O2 Si2 149.6(3) . .
Si1 O3 Si1 169.6(5) 10 .
Si4 O4 Si4 148.4(7) 2 .
Si1 O5 Si2 154.0(3) . .
Si3 O6 Si1 159.5(5) . .
Si4 O7 Si3 158.7(6) 13 .
Si2 O8 Si2 180.00(5) . 13

loop_
_geom_bond_atom_site_label_1
_geom_bond_atom_site_label_2
_geom_bond_distance
_geom_bond_site_symmetry_2
Si1 O3 1.578(2) .
Si1 O5 1.586(4) 11
Si1 O5 1.586(4) .
Si1 O6 1.594(5) .
Si2 O8 1.5830(16) .
Si2 O5 1.592(4) .
Si2 O2 1.595(3) .
Si2 O1 1.595(2) .
Si3 O6 1.571(5) .
Si3 O6 1.571(5) 2_565
Si3 O7 1.591(7) .
Si3 O7 1.591(7) 2_565
Si4 O2 1.586(4) .
Si4 O2 1.586(4) 12
Si4 O7 1.590(8) 13
Si4 O4 1.595(3) .
O1 Si2 1.595(2) 11_655
O3 Si1 1.578(2) 10
O4 Si4 1.595(3) 2
O7 Si4 1.590(8) 13
O8 Si2 1.5830(16) 13

loop_
_geom_torsion_atom_site_label_1
_geom_torsion_atom_site_label_2
_geom_torsion_atom_site_label_3
_geom_torsion_atom_site_label_4
_geom_torsion
_geom_torsion_site_symmetry_1
_geom_torsion_site_symmetry_4
O8 Si2 O1 Si2 59.6(9) . 11_655
O5 Si2 O1 Si2 179.9(8) . 11_655
O2 Si2 O1 Si2 -60.6(9) . 11_655
O2 Si4 O2 Si2 -160.1(4) 12 .
O7 Si4 O2 Si2 -39.3(7) 13 .
O4 Si4 O2 Si2 79.6(7) . .
O8 Si2 O2 Si4 -14.0(7) . .
O5 Si2 O2 Si4 -134.8(6) . .
O1 Si2 O2 Si4 107.0(7) . .
O5 Si1 O3 Si1 119.86(18) 11 10
O5 Si1 O3 Si1 -119.86(18) . 10
O6 Si1 O3 Si1 0.000(2) . 10
O2 Si4 O4 Si4 59.5(2) . 2
O2 Si4 O4 Si4 -59.5(2) 12 2
O7 Si4 O4 Si4 180 13 2
O3 Si1 O5 Si2 -160.7(6) . .
O5 Si1 O5 Si2 -41.5(9) 11 .
O6 Si1 O5 Si2 79.2(7) . .
O8 Si2 O5 Si1 -32.9(7) . .
O2 Si2 O5 Si1 87.2(7) . .
O1 Si2 O5 Si1 -153.1(7) . .
O6 Si3 O6 Si1 180.000(2) 2_565 .
O7 Si3 O6 Si1 60.1(3) . .
O7 Si3 O6 Si1 -60.1(3) 2_565 .
O3 Si1 O6 Si3 180 . .
O5 Si1 O6 Si3 60.6(2) 11 .
O5 Si1 O6 Si3 -60.6(2) . .
O6 Si3 O7 Si4 -120.0(3) . 13
O6 Si3 O7 Si4 120.0(3) 2_565 13
O7 Si3 O7 Si4 0.0000(10) 2_565 13
O5 Si2 O8 Si2 16E1(10) . 13
O2 Si2 O8 Si2 4E1(10) . 13
O1 Si2 O8 Si2 -8E1(10) . 13
